data_4020363
loop_
_publ_author_name
'James R. Davies'
'Peter D. Kane'
'Christopher J. Moody'
'Alexandra M. Z. Slawin'

_journal_name_full 'Journal of Organic Chemistry'
_journal_page_first 5840
_journal_page_last 5851
_journal_paper_doi 10.1021/jo050303h
_journal_volume 70
_journal_year 2005
_chemical_formula_moiety 'C24 H32 N2 O6'
_chemical_formula_sum 'C24 H32 N2 O6'
_chemical_formula_weight 444.52
_space_group_IT_number 61
_symmetry_cell_setting orthorhombic
_symmetry_space_group_name_Hall '-P 2ac 2ab'
_symmetry_space_group_name_H-M 'P b c a'
_cell_angle_alpha 90.00
_cell_angle_beta 90.00
_cell_angle_gamma 90.00
_cell_formula_units_Z 8
_cell_length_a 21.844(9)
_cell_length_b 9.342(4)
_cell_length_c 24.778(10)
_cell_measurement_temperature 293(2)
_cell_volume 5057(4)
_diffrn_ambient_temperature 293(2)
_exptl_crystal_density_diffrn 1.168
_cod_depositor_comments
;
The following automatic conversions were performed:
'_symmetry_cell_setting' value 'Orthorhombic' changed to 'orthorhombic'
according to '/home/saulius/struct/CIF-dictionaries/cif_core.dic'
dictionary named 'cif_core.dic' version 2.4.1 from 2010-06-29.

Automatic conversion script
Id: cif_fix_enum 1527 2010-12-29 10:47:43Z saulius 
;
_cod_database_code 4020363

loop_
_symmetry_equiv_pos_as_xyz
'x, y, z'
'-x+1/2, -y, z+1/2'
'-x, y+1/2, -z+1/2'
'x+1/2, -y+1/2, -z'
'-x, -y, -z'
'x-1/2, y, -z-1/2'
'x, -y-1/2, z-1/2'
'-x-1/2, y-1/2, z'

loop_
_atom_site_label
_atom_site_type_symbol
_atom_site_fract_x
_atom_site_fract_y
_atom_site_fract_z
_atom_site_U_iso_or_equiv
_atom_site_adp_type
_atom_site_occupancy
_atom_site_symmetry_multiplicity
_atom_site_calc_flag
_atom_site_refinement_flags
_atom_site_disorder_assembly
_atom_site_disorder_group
N1 N 0.0727(2) 0.4596(5) -0.0662(2) 0.0481(13) Uani 1 1 d . . .
C2 C 0.1021(3) 0.4735(7) -0.0172(3) 0.0501(16) Uani 1 1 d . . .
H2A H 0.1310 0.4099 -0.0036 0.060 Uiso 1 1 calc R . .
C3 C 0.0823(3) 0.5954(6) 0.0084(3) 0.0503(17) Uani 1 1 d . . .
C3A C 0.0386(3) 0.6648(6) -0.0274(3) 0.0533(18) Uani 1 1 d . . .
C4 C 0.0046(3) 0.7894(7) -0.0232(4) 0.066(2) Uani 1 1 d . . .
H4A H 0.0087 0.8496 0.0064 0.080 Uiso 1 1 calc R . .
C5 C -0.0361(3) 0.8217(8) -0.0652(4) 0.069(2) Uani 1 1 d . . .
H5A H -0.0602 0.9035 -0.0630 0.082 Uiso 1 1 calc R . .
C6 C -0.0410(3) 0.7360(8) -0.1090(4) 0.069(2) Uani 1 1 d . . .
H6A H -0.0680 0.7621 -0.1363 0.083 Uiso 1 1 calc R . .
C7A C 0.0330(3) 0.5758(6) -0.0737(3) 0.0514(17) Uani 1 1 d . . .
C7 C -0.0072(3) 0.6098(8) -0.1150(3) 0.0640(19) Uani 1 1 d . . .
H7A H -0.0115 0.5515 -0.1452 0.077 Uiso 1 1 calc R . .
C8 C 0.0853(3) 0.3388(7) -0.0996(3) 0.0603(19) Uani 1 1 d . . .
O8 O 0.1183(3) 0.2464(5) -0.0850(2) 0.0808(16) Uani 1 1 d . . .
O9 O 0.0548(2) 0.3495(5) -0.1459(2) 0.0653(14) Uani 1 1 d . . .
C9 C 0.0576(4) 0.2287(9) -0.1857(3) 0.077(2) Uani 1 1 d . . .
C10 C 0.1237(4) 0.2151(12) -0.2065(4) 0.106(3) Uani 1 1 d . . .
H10A H 0.1493 0.1780 -0.1783 0.160 Uiso 1 1 calc R . .
H10B H 0.1384 0.3076 -0.2173 0.160 Uiso 1 1 calc R . .
H10C H 0.1247 0.1513 -0.2368 0.160 Uiso 1 1 calc R . .
C11 C 0.0335(5) 0.0949(9) -0.1608(4) 0.101(3) Uani 1 1 d . . .
H11A H -0.0079 0.1101 -0.1492 0.152 Uiso 1 1 calc R . .
H11B H 0.0583 0.0695 -0.1303 0.152 Uiso 1 1 calc R . .
H11C H 0.0345 0.0190 -0.1869 0.152 Uiso 1 1 calc R . .
C12 C 0.0147(6) 0.2861(13) -0.2301(4) 0.124(4) Uani 1 1 d . . .
H12A H -0.0264 0.2911 -0.2164 0.186 Uiso 1 1 calc R . .
H12B H 0.0159 0.2230 -0.2607 0.186 Uiso 1 1 calc R . .
H12C H 0.0278 0.3799 -0.2408 0.186 Uiso 1 1 calc R . .
C13 C 0.1021(3) 0.6484(7) 0.0598(3) 0.0546(17) Uani 1 1 d . . .
O13 O 0.0806(3) 0.7509(6) 0.0826(2) 0.0857(17) Uani 1 1 d . . .
C14 C 0.1554(3) 0.5677(7) 0.0899(3) 0.0548(17) Uani 1 1 d . . .
H14A H 0.1448 0.4659 0.0916 0.066 Uiso 1 1 calc R . .
N15 N 0.2118(2) 0.5816(5) 0.0606(2) 0.0540(15) Uani 1 1 d D . .
H15N H 0.227(3) 0.680(3) 0.056(3) 0.09(2) Uiso 1 1 d D . .
C16 C 0.2443(3) 0.4679(7) 0.0423(3) 0.062(2) Uani 1 1 d . . .
O16 O 0.2234(2) 0.3455(4) 0.0472(3) 0.0871(19) Uani 1 1 d . . .
C17 C 0.3051(4) 0.5023(9) 0.0169(5) 0.098(3) Uani 1 1 d . . .
H17A H 0.3041 0.6000 0.0037 0.117 Uiso 1 1 calc R . .
H17B H 0.3367 0.4966 0.0443 0.117 Uiso 1 1 calc R . .
C18 C 0.3213(7) 0.4049(17) -0.0284(6) 0.150 Uiso 1 1 d . . .
H18A H 0.3641 0.4188 -0.0374 0.180 Uiso 1 1 calc R . .
H18B H 0.3164 0.3067 -0.0164 0.180 Uiso 1 1 calc R . .
C19 C 0.2861(6) 0.4258(16) -0.0748(5) 0.150 Uiso 1 1 d D . .
H19A H 0.2824 0.5288 -0.0785 0.180 Uiso 1 1 calc R . .
H19B H 0.2456 0.3914 -0.0655 0.180 Uiso 1 1 calc R . .
C20 C 0.2979(7) 0.3714(12) -0.1308(5) 0.150 Uiso 1 1 d D . .
H20A H 0.2604 0.3786 -0.1515 0.180 Uiso 1 1 calc R . .
H20B H 0.3282 0.4322 -0.1479 0.180 Uiso 1 1 calc R . .
C21 C 0.3200(6) 0.2195(12) -0.1324(6) 0.150 Uiso 1 1 d D . .
H21A H 0.3281 0.1924 -0.1690 0.225 Uiso 1 1 calc R . .
H21B H 0.2892 0.1577 -0.1175 0.225 Uiso 1 1 calc R . .
H21C H 0.3569 0.2111 -0.1115 0.225 Uiso 1 1 calc R . .
C22 C 0.1582(4) 0.6238(11) 0.1463(4) 0.083(2) Uani 1 1 d . . .
O22 O 0.1305(4) 0.5770(9) 0.1828(3) 0.120(3) Uani 1 1 d . . .
O23 O 0.1966(3) 0.7308(7) 0.1502(3) 0.108(2) Uani 1 1 d D . .
C24 C 0.2025(6) 0.7912(12) 0.2051(3) 0.150 Uiso 1 1 d D . .
H24A H 0.2439 0.7796 0.2186 0.180 Uiso 1 1 calc R . .
H24B H 0.1744 0.7449 0.2299 0.180 Uiso 1 1 calc R . .
C25 C 0.1870(6) 0.9465(12) 0.1985(6) 0.150 Uiso 1 1 d D . .
H25A H 0.1891 0.9934 0.2330 0.225 Uiso 1 1 calc R . .
H25B H 0.1463 0.9554 0.1842 0.225 Uiso 1 1 calc R . .
H25C H 0.2156 0.9903 0.1742 0.225 Uiso 1 1 calc R . .

loop_
_atom_site_aniso_label
_atom_site_aniso_U_11
_atom_site_aniso_U_22
_atom_site_aniso_U_33
_atom_site_aniso_U_23
_atom_site_aniso_U_13
_atom_site_aniso_U_12
N1 0.050(3) 0.039(3) 0.055(3) 0.002(2) 0.001(3) 0.006(2)
C2 0.051(4) 0.045(4) 0.054(4) -0.004(3) -0.004(3) -0.004(3)
C3 0.047(3) 0.039(3) 0.065(5) 0.003(3) 0.002(3) -0.005(3)
C3A 0.050(4) 0.045(4) 0.065(5) 0.007(3) 0.003(3) -0.001(3)
C4 0.062(4) 0.047(4) 0.089(6) -0.005(4) 0.005(4) 0.007(3)
C5 0.063(4) 0.064(4) 0.079(6) 0.022(4) -0.001(4) 0.021(3)
C6 0.075(5) 0.063(5) 0.069(6) 0.006(4) -0.012(4) 0.007(4)
C7A 0.057(4) 0.044(3) 0.053(4) 0.005(3) 0.003(3) -0.001(3)
C7 0.067(4) 0.062(4) 0.063(5) 0.010(4) -0.008(4) 0.003(3)
C8 0.069(4) 0.051(4) 0.061(5) -0.010(3) 0.003(4) 0.002(3)
O8 0.101(4) 0.059(3) 0.082(4) -0.018(3) -0.022(3) 0.030(3)
O9 0.077(3) 0.062(3) 0.057(3) -0.007(2) -0.004(3) 0.011(2)
C9 0.095(6) 0.083(6) 0.054(5) -0.018(4) -0.006(4) 0.012(4)
C10 0.120(8) 0.112(7) 0.088(7) -0.009(6) 0.034(6) 0.019(6)
C11 0.143(8) 0.061(5) 0.100(8) -0.031(5) 0.000(6) -0.016(5)
C12 0.155(9) 0.134(9) 0.083(8) -0.043(7) -0.038(7) 0.040(8)
C13 0.061(4) 0.044(3) 0.059(5) -0.008(3) 0.000(3) 0.005(3)
O13 0.096(4) 0.082(4) 0.079(4) -0.031(3) -0.013(3) 0.030(3)
C14 0.072(4) 0.040(3) 0.053(4) -0.006(3) -0.008(4) 0.003(3)
N15 0.058(3) 0.031(3) 0.073(4) -0.006(3) -0.006(3) -0.004(2)
C16 0.060(4) 0.040(4) 0.084(6) -0.005(3) -0.014(4) 0.008(3)
O16 0.081(3) 0.029(2) 0.151(6) -0.006(3) -0.009(3) 0.001(2)
C17 0.064(5) 0.061(5) 0.169(11) -0.022(5) 0.018(5) 0.006(4)
C22 0.100(6) 0.085(6) 0.063(6) -0.001(5) -0.016(5) 0.013(5)
O22 0.147(6) 0.152(7) 0.062(4) -0.003(4) 0.007(4) 0.006(5)
O23 0.142(5) 0.095(4) 0.088(5) -0.043(4) -0.029(4) -0.008(4)

loop_
_geom_bond_atom_site_label_1
_geom_bond_atom_site_label_2
_geom_bond_distance
_geom_bond_site_symmetry_2
_geom_bond_publ_flag
N1 C2 1.378(8) . ?
N1 C7A 1.402(8) . ?
N1 C8 1.426(8) . ?
C2 C3 1.373(9) . ?
C2 H2A 0.9300 . ?
C3 C13 1.434(10) . ?
C3 C3A 1.454(9) . ?
C3A C4 1.385(9) . ?
C3A C7A 1.422(9) . ?
C4 C5 1.402(11) . ?
C4 H4A 0.9300 . ?
C5 C6 1.353(11) . ?
C5 H5A 0.9300 . ?
C6 C7 1.400(10) . ?
C6 H6A 0.9300 . ?
C7A C7 1.386(10) . ?
C7 H7A 0.9300 . ?
C8 O8 1.182(8) . ?
C8 O9 1.331(9) . ?
O9 C9 1.500(9) . ?
C9 C11 1.489(13) . ?
C9 C10 1.540(12) . ?
C9 C12 1.542(13) . ?
C10 H10A 0.9600 . ?
C10 H10B 0.9600 . ?
C10 H10C 0.9600 . ?
C11 H11A 0.9600 . ?
C11 H11B 0.9600 . ?
C11 H11C 0.9600 . ?
C12 H12A 0.9600 . ?
C12 H12B 0.9600 . ?
C12 H12C 0.9600 . ?
C13 O13 1.207(8) . ?
C13 C14 1.575(9) . ?
C14 N15 1.438(9) . ?
C14 C22 1.493(12) . ?
C14 H14A 0.9800 . ?
N15 C16 1.355(8) . ?
N15 H15N 0.9800(11) . ?
C16 O16 1.237(8) . ?
C16 C17 1.504(12) . ?
C17 C18 1.488(17) . ?
C17 H17A 0.9700 . ?
C17 H17B 0.9700 . ?
C18 C19 1.396(17) . ?
C18 H18A 0.9700 . ?
C18 H18B 0.9700 . ?
C19 C20 1.4999(11) . ?
C19 H19A 0.9700 . ?
C19 H19B 0.9700 . ?
C20 C21 1.4996(12) . ?
C20 H20A 0.9700 . ?
C20 H20B 0.9700 . ?
C21 H21A 0.9600 . ?
C21 H21B 0.9600 . ?
C21 H21C 0.9600 . ?
C22 O22 1.173(11) . ?
C22 O23 1.308(11) . ?
O23 C24 1.4800(11) . ?
C24 C25 1.4997(12) . ?
C24 H24A 0.9700 . ?
C24 H24B 0.9700 . ?
C25 H25A 0.9600 . ?
C25 H25B 0.9600 . ?
C25 H25C 0.9600 . ?

loop_
_cod_related_entry_id
_cod_related_entry_database
_cod_related_entry_code
1 ChemSpider 9445747
